data_7133486
loop_
_publ_author_name
'Yamada, Shinji'
'Honda, Yuka'

_publ_section_title
;
 Solid-state [2+2] photodimerization of eniminium salts: stereoselective
 syntheses of 1,3-diacetylcyclobutanes.
;
_journal_issue 72
_journal_name_full 'Chemical communications (Cambridge, England)'
_journal_page_first 9821
_journal_page_last 9824
_journal_paper_doi 10.1039/d4cc03691c
_journal_volume 60
_journal_year 2024
_chemical_formula_moiety 'C14 H18 B F4 N'
_chemical_formula_sum 'C14 H18 B F4 N'
_chemical_formula_weight 287.11
_space_group_crystal_system monoclinic
_space_group_IT_number 14
_space_group_name_Hall '-P 2yn'
_space_group_name_H-M_alt 'P 1 21/n 1'
_atom_sites_solution_hydrogens geom
_atom_sites_solution_primary direct
_atom_sites_solution_secondary difmap
_audit_block_doi 10.5517/ccdc.csd.cc2kl05c
_audit_update_record
;
2024-07-14 deposited with the CCDC.	2024-08-12 downloaded from the CCDC.
;
_cell_angle_alpha 90.0000
_cell_angle_beta 90.6392(10)
_cell_angle_gamma 90.0000
_cell_formula_units_Z 4
_cell_length_a 8.57365(16)
_cell_length_b 16.3060(3)
_cell_length_c 9.96321(18)
_cell_measurement_reflns_used 11942
_cell_measurement_temperature 123
_cell_measurement_theta_max 68.26
_cell_measurement_theta_min 4.44
_cell_volume 1392.79(4)
_computing_cell_refinement 'RAPID AUTO'
_computing_data_collection 'RAPID AUTO (Rigaku, ????)'
_computing_data_reduction 'RAPID AUTO'
_computing_molecular_graphics 'CrystalStructure 4.2.1'
_computing_publication_material 'CrystalStructure 4.2.1 (Rigaku, 2016)'
_computing_structure_refinement 'SHELXL Version 2014/7 (Sheldrick, 2008)'
_computing_structure_solution 'SHELXT Version 2014/5 (Sheldrick, 2014)'
_diffrn_ambient_temperature 123
_diffrn_detector_area_resol_mean 10.000
_diffrn_measured_fraction_theta_full 0.986
_diffrn_measured_fraction_theta_max 0.986
_diffrn_measurement_device_type 'Rigaku R-AXIS RAPID'
_diffrn_measurement_method \w
_diffrn_radiation_type 'Cu K\a'
_diffrn_radiation_wavelength 1.54187
_diffrn_reflns_av_R_equivalents 0.0380
_diffrn_reflns_Laue_measured_fraction_full 0.986
_diffrn_reflns_Laue_measured_fraction_max 0.986
_diffrn_reflns_limit_h_max 10
_diffrn_reflns_limit_h_min -9
_diffrn_reflns_limit_k_max 19
_diffrn_reflns_limit_k_min -19
_diffrn_reflns_limit_l_max 12
_diffrn_reflns_limit_l_min -12
_diffrn_reflns_number 22881
_diffrn_reflns_point_group_measured_fraction_full 0.986
_diffrn_reflns_point_group_measured_fraction_max 0.986
_diffrn_reflns_theta_full 67.687
_diffrn_reflns_theta_max 68.225
_diffrn_reflns_theta_min 5.203
_diffrn_standards_number 0
_exptl_absorpt_coefficient_mu 0.999
_exptl_absorpt_correction_T_max 0.923
_exptl_absorpt_correction_T_min 0.828
_exptl_absorpt_correction_type multi-scan
_exptl_absorpt_process_details 'ABSCOR (Rigaku, 1995)'
_exptl_crystal_colour colorless
_exptl_crystal_density_diffrn 1.369
_exptl_crystal_density_method 'not measured'
_exptl_crystal_description prism
_exptl_crystal_F_000 600.00
_exptl_crystal_size_max 0.400
_exptl_crystal_size_mid 0.080
_exptl_crystal_size_min 0.080
_refine_diff_density_max 0.33
_refine_diff_density_min -0.27
_refine_ls_extinction_coef 0.0018(4)
_refine_ls_extinction_method SHELXL
_refine_ls_goodness_of_fit_ref 1.123
_refine_ls_hydrogen_treatment constr
_refine_ls_number_parameters 183
_refine_ls_number_reflns 2500
_refine_ls_number_restraints 0
_refine_ls_R_factor_all 0.0769
_refine_ls_R_factor_gt 0.0512
_refine_ls_shift/su_max 0.000
_refine_ls_structure_factor_coef Fsqd
_refine_ls_weighting_details 'w = 1/[\s^2^(Fo^2^)+(0.0345P)^2^+1.8563P] where P=(Fo^2^+2Fc^2^)/3'
_refine_ls_weighting_scheme calc
_refine_ls_wR_factor_gt 0.1223
_refine_ls_wR_factor_ref 0.1417
_reflns_Friedel_coverage 0.000
_reflns_number_gt 1772
_reflns_number_total 2500
_reflns_threshold_expression F^2^>2.0\s(F^2^)
_cod_data_source_file d4cc03691c2.cif
_cod_data_source_block PYRROIMINIUM-BF4-1
_cod_depositor_comments 'Adding full bibliography for 7133484--7133496.cif.'
_cod_database_code 7133486

loop_
_space_group_symop_id
_space_group_symop_operation_xyz
1 +X,+Y,+Z
2 1/2-X,1/2+Y,1/2-Z
3 -X,-Y,-Z
4 -1/2+X,-1/2-Y,-1/2+Z

loop_
_atom_site_label
_atom_site_type_symbol
_atom_site_fract_x
_atom_site_fract_y
_atom_site_fract_z
_atom_site_U_iso_or_equiv
_atom_site_adp_type
_atom_site_occupancy
_atom_site_site_symmetry_order
_atom_site_calc_flag
_atom_site_refinement_flags_posn
_atom_site_refinement_flags_adp
_atom_site_refinement_flags_occupancy
_atom_site_disorder_assembly
_atom_site_disorder_group
F1 F 0.8107(2) 0.77289(10) 0.60887(17) 0.0502(5) Uani 1 1 d . . . . .
F2 F 0.9562(2) 0.88897(11) 0.60059(17) 0.0576(6) Uani 1 1 d . . . . .
F3 F 0.7287(3) 0.88854(14) 0.7083(3) 0.0971(10) Uani 1 1 d . . . . .
F4 F 0.9333(3) 0.82017(15) 0.7928(2) 0.0931(9) Uani 1 1 d . . . . .
N1 N 0.5205(3) 0.69201(13) 0.7018(2) 0.0303(5) Uani 1 1 d . . . . .
C1 C 0.6813(4) 0.59387(18) 0.8183(3) 0.0402(7) Uani 1 1 d . . . . .
H1A H 0.7254 0.5395 0.8004 0.048 Uiso 1 1 calc R U . . .
H1B H 0.6027 0.5895 0.8885 0.048 Uiso 1 1 calc R U . . .
H1C H 0.7646 0.6310 0.8481 0.048 Uiso 1 1 calc R U . . .
C2 C 0.6073(3) 0.62675(16) 0.6930(2) 0.0304(6) Uani 1 1 d . . . . .
C3 C 0.6324(3) 0.58904(16) 0.5633(3) 0.0318(6) Uani 1 1 d . . . . .
H3 H 0.5798 0.6113 0.4872 0.038 Uiso 1 1 calc R U . . .
C4 C 0.7268(3) 0.52408(16) 0.5455(3) 0.0320(6) Uani 1 1 d . . . . .
H4 H 0.7745 0.5016 0.6238 0.038 Uiso 1 1 calc R U . . .
C5 C 0.7632(3) 0.48460(15) 0.4182(3) 0.0314(6) Uani 1 1 d . . . . .
C6 C 0.6961(3) 0.50821(16) 0.2951(3) 0.0329(6) Uani 1 1 d . . . . .
H6 H 0.6215 0.5513 0.2924 0.039 Uiso 1 1 calc R U . . .
C7 C 0.7380(4) 0.46907(17) 0.1775(3) 0.0388(7) Uani 1 1 d . . . . .
H7 H 0.6918 0.4852 0.0945 0.047 Uiso 1 1 calc R U . . .
C8 C 0.8474(4) 0.40635(18) 0.1807(3) 0.0423(7) Uani 1 1 d . . . . .
H8 H 0.8763 0.3800 0.0997 0.051 Uiso 1 1 calc R U . . .
C9 C 0.9146(3) 0.38199(17) 0.3011(3) 0.0411(7) Uani 1 1 d . . . . .
H9 H 0.9889 0.3388 0.3028 0.049 Uiso 1 1 calc R U . . .
C10 C 0.8729(3) 0.42098(17) 0.4195(3) 0.0364(7) Uani 1 1 d . . . . .
H10 H 0.9194 0.4043 0.5021 0.044 Uiso 1 1 calc R U . . .
C11 C 0.4914(3) 0.73645(17) 0.8287(3) 0.0372(7) Uani 1 1 d . . . . .
H11A H 0.5853 0.7672 0.8581 0.045 Uiso 1 1 calc R U . . .
H11B H 0.4614 0.6979 0.9008 0.045 Uiso 1 1 calc R U . . .
C12 C 0.3590(4) 0.79424(19) 0.7950(3) 0.0427(7) Uani 1 1 d . . . . .
H12A H 0.3665 0.8450 0.8492 0.051 Uiso 1 1 calc R U . . .
H12B H 0.2569 0.7679 0.8116 0.051 Uiso 1 1 calc R U . . .
C13 C 0.3784(4) 0.81284(19) 0.6473(3) 0.0453(8) Uani 1 1 d . . . . .
H13A H 0.4514 0.8591 0.6345 0.054 Uiso 1 1 calc R U . . .
H13B H 0.2768 0.8270 0.6050 0.054 Uiso 1 1 calc R U . . .
C14 C 0.4438(3) 0.73414(16) 0.5871(3) 0.0337(6) Uani 1 1 d . . . . .
H14A H 0.3593 0.6999 0.5484 0.040 Uiso 1 1 calc R U . . .
H14B H 0.5201 0.7466 0.5161 0.040 Uiso 1 1 calc R U . . .
B1 B 0.8571(4) 0.8425(2) 0.6782(3) 0.0363(7) Uani 1 1 d . . . . .

loop_
_atom_site_aniso_label
_atom_site_aniso_U_11
_atom_site_aniso_U_22
_atom_site_aniso_U_33
_atom_site_aniso_U_23
_atom_site_aniso_U_13
_atom_site_aniso_U_12
F1 0.0564(12) 0.0425(10) 0.0519(10) -0.0103(8) 0.0083(8) -0.0132(8)
F2 0.0762(14) 0.0580(12) 0.0388(10) -0.0035(8) 0.0077(9) -0.0283(10)
F3 0.0589(15) 0.0605(14) 0.173(3) -0.0433(16) 0.0332(16) -0.0027(11)
F4 0.138(2) 0.0958(18) 0.0444(12) 0.0232(12) -0.0363(13) -0.0374(16)
N1 0.0335(13) 0.0297(12) 0.0278(11) -0.0005(9) 0.0023(9) -0.0024(9)
C1 0.0495(19) 0.0414(16) 0.0298(14) -0.0009(12) -0.0004(13) 0.0066(14)
C2 0.0322(15) 0.0294(13) 0.0297(13) 0.0009(11) 0.0022(11) -0.0043(11)
C3 0.0342(15) 0.0311(14) 0.0302(13) -0.0006(11) 0.0002(11) -0.0019(11)
C4 0.0325(15) 0.0328(14) 0.0306(13) 0.0020(11) 0.0001(11) -0.0044(11)
C5 0.0321(15) 0.0259(13) 0.0363(14) -0.0009(11) 0.0027(11) -0.0055(11)
C6 0.0373(16) 0.0280(13) 0.0332(14) -0.0009(11) 0.0020(11) -0.0009(11)
C7 0.0460(18) 0.0366(15) 0.0338(15) -0.0015(12) 0.0011(13) -0.0056(13)
C8 0.0466(18) 0.0373(16) 0.0431(16) -0.0091(13) 0.0112(14) -0.0036(14)
C9 0.0370(17) 0.0312(14) 0.0552(18) -0.0045(13) 0.0076(14) 0.0035(12)
C10 0.0333(16) 0.0329(14) 0.0428(16) 0.0018(12) -0.0004(12) 0.0015(12)
C11 0.0473(18) 0.0351(15) 0.0293(14) -0.0050(11) 0.0025(12) 0.0022(13)
C12 0.0492(19) 0.0406(16) 0.0385(16) -0.0047(13) 0.0026(14) 0.0067(14)
C13 0.055(2) 0.0416(17) 0.0394(16) -0.0012(13) -0.0010(14) 0.0102(14)
C14 0.0385(16) 0.0351(14) 0.0274(13) 0.0008(11) -0.0008(11) 0.0030(12)
B1 0.041(2) 0.0379(17) 0.0298(16) -0.0035(13) 0.0048(14) -0.0093(14)

loop_
_atom_type_symbol
_atom_type_description
_atom_type_scat_dispersion_real
_atom_type_scat_dispersion_imag
_atom_type_scat_source
C C 0.0181 0.0091
;
International Tables for Crystallography
(Vol. C, Tables 4.2.6.8 and 6.1.1.4)
;
H H 0.0000 0.0000
;
International Tables for Crystallography
(Vol. C, Table 6.1.1.4)
;
N N 0.0311 0.0180
;
International Tables for Crystallography
(Vol. C, Tables 4.2.6.8 and 6.1.1.4)
;
B B 0.0090 0.0039
;
International Tables for Crystallography
(Vol. C, Tables 4.2.6.8 and 6.1.1.4)
;
F F 0.0727 0.0534
;
International Tables for Crystallography
(Vol. C, Tables 4.2.6.8 and 6.1.1.4)
;

loop_
_geom_angle_atom_site_label_1
_geom_angle_atom_site_label_2
_geom_angle_atom_site_label_3
_geom_angle
_geom_angle_site_symmetry_1
_geom_angle_site_symmetry_3
_geom_angle_publ_flag
C2 N1 C14 125.2(2) . . ?
C2 N1 C11 124.0(2) . . ?
C14 N1 C11 110.8(2) . . ?
C2 C1 H1A 109.5 . . ?
C2 C1 H1B 109.5 . . ?
H1A C1 H1B 109.5 . . ?
C2 C1 H1C 109.5 . . ?
H1A C1 H1C 109.5 . . ?
H1B C1 H1C 109.5 . . ?
N1 C2 C3 119.9(2) . . ?
N1 C2 C1 118.3(2) . . ?
C3 C2 C1 121.8(2) . . ?
C4 C3 C2 123.2(3) . . ?
C4 C3 H3 118.4 . . ?
C2 C3 H3 118.4 . . ?
C3 C4 C5 126.6(3) . . ?
C3 C4 H4 116.7 . . ?
C5 C4 H4 116.7 . . ?
C10 C5 C6 118.7(2) . . ?
C10 C5 C4 118.0(2) . . ?
C6 C5 C4 123.3(2) . . ?
C7 C6 C5 120.4(3) . . ?
C7 C6 H6 119.8 . . ?
C5 C6 H6 119.8 . . ?
C6 C7 C8 120.1(3) . . ?
C6 C7 H7 120.0 . . ?
C8 C7 H7 120.0 . . ?
C9 C8 C7 120.5(3) . . ?
C9 C8 H8 119.8 . . ?
C7 C8 H8 119.8 . . ?
C8 C9 C10 119.7(3) . . ?
C8 C9 H9 120.1 . . ?
C10 C9 H9 120.1 . . ?
C9 C10 C5 120.7(3) . . ?
C9 C10 H10 119.7 . . ?
C5 C10 H10 119.7 . . ?
N1 C11 C12 104.4(2) . . ?
N1 C11 H11A 110.9 . . ?
C12 C11 H11A 110.9 . . ?
N1 C11 H11B 110.9 . . ?
C12 C11 H11B 110.9 . . ?
H11A C11 H11B 108.9 . . ?
C11 C12 C13 104.5(2) . . ?
C11 C12 H12A 110.8 . . ?
C13 C12 H12A 110.8 . . ?
C11 C12 H12B 110.8 . . ?
C13 C12 H12B 110.8 . . ?
H12A C12 H12B 108.9 . . ?
C12 C13 C14 105.0(2) . . ?
C12 C13 H13A 110.8 . . ?
C14 C13 H13A 110.8 . . ?
C12 C13 H13B 110.8 . . ?
C14 C13 H13B 110.8 . . ?
H13A C13 H13B 108.8 . . ?
N1 C14 C13 104.4(2) . . ?
N1 C14 H14A 110.9 . . ?
C13 C14 H14A 110.9 . . ?
N1 C14 H14B 110.9 . . ?
C13 C14 H14B 110.9 . . ?
H14A C14 H14B 108.9 . . ?
F4 B1 F3 110.1(3) . . ?
F4 B1 F2 109.0(3) . . ?
F3 B1 F2 108.9(3) . . ?
F4 B1 F1 109.4(3) . . ?
F3 B1 F1 109.3(3) . . ?
F2 B1 F1 110.2(2) . . ?

loop_
_geom_bond_atom_site_label_1
_geom_bond_atom_site_label_2
_geom_bond_distance
_geom_bond_site_symmetry_2
_geom_bond_publ_flag
F1 B1 1.386(4) . ?
F2 B1 1.381(3) . ?
F3 B1 1.368(4) . ?
F4 B1 1.359(4) . ?
N1 C2 1.302(3) . ?
N1 C14 1.481(3) . ?
N1 C11 1.481(3) . ?
C1 C2 1.494(4) . ?
C1 H1A 0.9800 . ?
C1 H1B 0.9800 . ?
C1 H1C 0.9800 . ?
C2 C3 1.449(4) . ?
C3 C4 1.346(4) . ?
C3 H3 0.9500 . ?
C4 C5 1.459(4) . ?
C4 H4 0.9500 . ?
C5 C10 1.400(4) . ?
C5 C6 1.403(4) . ?
C6 C7 1.385(4) . ?
C6 H6 0.9500 . ?
C7 C8 1.388(4) . ?
C7 H7 0.9500 . ?
C8 C9 1.383(4) . ?
C8 H8 0.9500 . ?
C9 C10 1.390(4) . ?
C9 H9 0.9500 . ?
C10 H10 0.9500 . ?
C11 C12 1.510(4) . ?
C11 H11A 0.9900 . ?
C11 H11B 0.9900 . ?
C12 C13 1.514(4) . ?
C12 H12A 0.9900 . ?
C12 H12B 0.9900 . ?
C13 C14 1.526(4) . ?
C13 H13A 0.9900 . ?
C13 H13B 0.9900 . ?
C14 H14A 0.9900 . ?
C14 H14B 0.9900 . ?

loop_
_geom_torsion_atom_site_label_1
_geom_torsion_atom_site_label_2
_geom_torsion_atom_site_label_3
_geom_torsion_atom_site_label_4
_geom_torsion
_geom_torsion_site_symmetry_1
_geom_torsion_site_symmetry_2
_geom_torsion_site_symmetry_3
_geom_torsion_site_symmetry_4
_geom_torsion_publ_flag
C14 N1 C2 C3 -1.1(4) . . . . ?
C11 N1 C2 C3 -178.1(2) . . . . ?
C14 N1 C2 C1 177.5(2) . . . . ?
C11 N1 C2 C1 0.5(4) . . . . ?
N1 C2 C3 C4 176.6(2) . . . . ?
C1 C2 C3 C4 -2.1(4) . . . . ?
C2 C3 C4 C5 -177.4(2) . . . . ?
C3 C4 C5 C10 175.7(3) . . . . ?
C3 C4 C5 C6 -3.1(4) . . . . ?
C10 C5 C6 C7 0.0(4) . . . . ?
C4 C5 C6 C7 178.8(3) . . . . ?
C5 C6 C7 C8 -0.3(4) . . . . ?
C6 C7 C8 C9 0.5(4) . . . . ?
C7 C8 C9 C10 -0.4(4) . . . . ?
C8 C9 C10 C5 0.2(4) . . . . ?
C6 C5 C10 C9 0.0(4) . . . . ?
C4 C5 C10 C9 -178.8(3) . . . . ?
C2 N1 C11 C12 -167.7(2) . . . . ?
C14 N1 C11 C12 14.9(3) . . . . ?
N1 C11 C12 C13 -29.5(3) . . . . ?
C11 C12 C13 C14 33.4(3) . . . . ?
C2 N1 C14 C13 -171.7(2) . . . . ?
C11 N1 C14 C13 5.6(3) . . . . ?
C12 C13 C14 N1 -24.0(3) . . . . ?
